data_4322059
loop_
_publ_author_name
'Hiromasa Kurosaki'
'Kentarou Hayashi'
'Yoshinobu Ishikawa'
'Masafumi Goto'
'Kazufumi Inada'
'Isao Taniguchi'
'Mitsuhiko Shionoya'
'Eiichi Kimura'

_publ_contact_author
;
     MASAFUMI GOTO
FACULTY OF PHARMACEUTICAL SCIENCES, KUMAMOTO UNIVERSITY 5-1, 
OE-HONMACHI, KUMAMOTO 862, JAPAN
;
_publ_contact_author_email '    gotomphi@gpo.kumamoto-u.ac.jp'
_publ_contact_author_fax '    +81-96-371-4314'
_publ_contact_author_phone '    +81-96-371-4310'
_publ_section_title
;
 New Robust Bleomycin Analogues: Synthesis, Spectroscopy, and Crystal
 Structures of the Copper(II) Complexes
;
_journal_name_full 'Inorganic Chemistry'
_journal_page_first 2824
_journal_page_last 2832
_journal_paper_doi 10.1021/ic980510i
_journal_volume 38
_journal_year 1999
_chemical_formula_sum 'C16 H23 Cl Cu N6 O5'
_space_group_IT_number 14
_symmetry_cell_setting monoclinic
_symmetry_Int_Tables_number 14
_symmetry_space_group_name_Hall '-P 2yn'
_symmetry_space_group_name_H-M 'P 1 21/n 1'
_audit_creation_date 'Fri    Oct    17    14:30:56    1997'
_audit_creation_method 'from    TEXRAY.INF    file'
_cell_angle_alpha 90
_cell_angle_beta 98.61(3)
_cell_angle_gamma 90
_cell_formula_units_Z 4.00
_cell_length_a 13.978(6)
_cell_length_b 8.103(3)
_cell_length_c 18.037(5)
_cell_measurement_reflns_used 25
_cell_measurement_temperature 20.0
_cell_measurement_theta_max 35.76
_cell_measurement_theta_min 32.98
_cell_volume 2019.9(13)
_computing_cell_refinement 'MSC/AFC    Diffractometer    Control'
_computing_data_collection 'MSC/AFC    Diffractometer    Control'
_computing_data_reduction 'teXsan:    PROCESS    (MSC)'
_computing_publication_material 'teXsan:    FINISH    (MSC)'
_computing_structure_refinement 'teXsan:    LS    (MSC)'
_diffrn_ambient_temperature 20.0
_diffrn_measurement_device AFC7R
_diffrn_measurement_method 'omega/2-theta    scans'
_diffrn_orient_matrix_UB_11 0.02096
_diffrn_orient_matrix_UB_12 0.11291
_diffrn_orient_matrix_UB_13 0.01801
_diffrn_orient_matrix_UB_21 -0.05930
_diffrn_orient_matrix_UB_22 0.04797
_diffrn_orient_matrix_UB_23 -0.03022
_diffrn_orient_matrix_UB_31 -0.03577
_diffrn_orient_matrix_UB_32 -0.01338
_diffrn_orient_matrix_UB_33 0.04366
_diffrn_radiation_detector 'scientillation counter'
_diffrn_radiation_monochromator graphite
_diffrn_radiation_source 'X-ray    tube'
_diffrn_radiation_type MoKalpha
_diffrn_radiation_wavelength 0.7107
_diffrn_reflns_av_R_equivalents 1.66
_diffrn_reflns_limit_h_max 18
_diffrn_reflns_limit_h_min 0
_diffrn_reflns_limit_k_max 11
_diffrn_reflns_limit_k_min 0
_diffrn_reflns_limit_l_max 23
_diffrn_reflns_limit_l_min -23
_diffrn_reflns_number 5174
_diffrn_reflns_theta_max 27.4917
_diffrn_standards_decay_% -0.98
_diffrn_standards_interval_count 150
_diffrn_standards_number 3
_exptl_absorpt_coefficient_mu_cm 12.550
_exptl_absorpt_correction_T_max 1.000
_exptl_absorpt_correction_T_min 0.942
_exptl_absorpt_correction_type psi-scan
_exptl_crystal_colour blue
_exptl_crystal_density_diffrn 1.573
_exptl_crystal_description prismatic
_exptl_crystal_F_000 988.00
_exptl_crystal_size_max 0.300
_exptl_crystal_size_mid 0.200
_exptl_crystal_size_min 0.200
_refine_diff_density_max -0.62960
_refine_diff_density_min 0.62500
_refine_ls_abs_structure_details none
_refine_ls_abs_structure_Flack none
_refine_ls_extinction_coef 0.00000
_refine_ls_extinction_method Zachariasen_type_2_Gaussian_isotropic
_refine_ls_goodness_of_fit_obs 2.870
_refine_ls_hydrogen_treatment constr
_refine_ls_matrix_type full
_refine_ls_number_constraints none
_refine_ls_number_parameters 262
_refine_ls_number_reflns 2996
_refine_ls_number_restraints 0
_refine_ls_R_factor_obs 0.0530
_refine_ls_shift/esd_max 0.0130
_refine_ls_structure_factor_coef F
_refine_ls_weighting_scheme sigma
_refine_ls_wR_factor_obs 0.0440
_cod_data_source_file ic980510i_1.cif
_cod_data_source_block '[CuII(H-1L3)]ClO4'
_cod_original_cell_volume 2019(1)
_cod_original_sg_symbol_H-M 'P 1 21/n 1 '
_cod_original_formula_sum 'C16 N6 H23 Cl O5 Cu'
_cod_database_code 4322059

loop_
_symmetry_equiv_pos_as_xyz
'+x, +y, +z'
'1/2-x, 1/2+y, 1/2-z'
'-x, -y, -z'
'1/2+x, 1/2-y, 1/2+z'

loop_
_atom_site_aniso_label
_atom_site_aniso_U_11
_atom_site_aniso_U_22
_atom_site_aniso_U_33
_atom_site_aniso_U_12
_atom_site_aniso_U_13
_atom_site_aniso_U_23
Cu1 0.0479(4) 0.0284(3) 0.0340(3) -0.0037(4) 0.0030(3) -0.0014(3)
Cl1 0.075(1) 0.059(1) 0.0501(9) 0.0105(9) 0.0034(8) -0.0113(8)
O1 0.077(3) 0.025(2) 0.054(2) -0.006(2) 0.009(2) -0.002(2)
O2 0.116(5) 0.181(7) 0.107(4) 0.020(5) -0.041(4) -0.069(4)
O3 0.111(4) 0.122(5) 0.094(4) 0.015(4) 0.062(3) 0.030(4)
O4 0.176(6) 0.052(3) 0.114(4) 0.014(3) 0.036(4) -0.017(3)
O5 0.059(3) 0.066(3) 0.069(3) 0.029(3) 0.025(2) 0.023(3)
N1 0.048(3) 0.030(2) 0.037(2) -0.001(2) -0.003(2) 0.002(2)
N2 0.073(4) 0.042(3) 0.042(3) -0.005(3) -0.006(3) 0.012(2)
N3 0.040(3) 0.017(2) 0.027(2) -0.001(2) 0.004(2) -0.005(2)
N4 0.029(3) 0.025(2) 0.022(2) -0.002(2) 0.007(2) -0.003(2)
N5 0.043(3) 0.021(2) 0.026(2) -0.001(2) 0.003(2) -0.003(2)
N6 0.043(3) 0.044(3) 0.048(3) -0.005(2) 0.008(2) -0.001(2)
C1 0.051(4) 0.031(3) 0.045(3) -0.003(3) -0.002(3) 0.002(3)
C2 0.073(4) 0.047(4) 0.034(3) -0.004(3) 0.002(3) 0.002(3)
C3 0.053(3) 0.038(3) 0.035(3) -0.001(3) 0.004(2) -0.003(3)
C4 0.072(4) 0.044(3) 0.039(3) 0.009(3) 0.008(3) -0.007(3)
C5 0.067(4) 0.031(3) 0.046(3) -0.001(3) 0.004(3) -0.007(3)
C6 0.029(3) 0.022(3) 0.044(3) 0.001(2) 0.001(3) -0.003(3)
C7 0.030(3) 0.023(3) 0.033(3) -0.003(3) 0.006(3) -0.002(2)
C8 0.065(4) 0.037(3) 0.053(4) -0.010(3) 0.019(3) 0.001(3)
C9 0.081(5) 0.052(4) 0.046(4) -0.011(4) 0.020(3) 0.008(3)
C10 0.071(4) 0.052(4) 0.044(4) -0.010(3) 0.019(3) -0.005(3)
C11 0.040(3) 0.033(3) 0.044(3) -0.003(3) 0.011(3) 0.002(3)
C12 0.070(4) 0.035(3) 0.046(3) 0.002(3) 0.014(3) -0.012(3)
C13 0.051(4) 0.037(3) 0.039(3) -0.011(3) 0.004(3) -0.006(3)
C14 0.045(4) 0.046(4) 0.043(3) -0.018(3) -0.005(3) 0.004(3)
C15 0.055(4) 0.079(5) 0.076(5) -0.020(4) -0.004(4) 0.009(4)
C16 0.063(4) 0.049(3) 0.055(4) -0.018(3) 0.004(3) 0.009(3)

loop_
_atom_site_label
_atom_site_fract_x
_atom_site_fract_y
_atom_site_fract_z
_atom_site_U_iso_or_equiv
_atom_site_thermal_displace_type
Cu1 0.16711(5) 0.08873(8) -0.03854(3) 0.0371(2) Uij
Cl1 0.0623(1) 0.3258(2) 0.33916(9) 0.0618(5) Uij
O1 0.1137(3) -0.4023(4) -0.0339(2) 0.052(1) Uij
O2 0.1275(4) 0.3600(8) 0.4031(3) 0.140(3) Uij
O3 0.0941(4) 0.3880(7) 0.2746(3) 0.104(2) Uij
O4 0.0499(4) 0.1522(6) 0.3331(3) 0.113(2) Uij
O5 -0.0298(3) 0.3995(6) 0.3452(2) 0.063(2) Uij
N1 0.1333(3) 0.1847(5) -0.1404(2) 0.039(1) Uij
N2 0.0776(3) 0.3321(6) -0.2388(2) 0.054(2) Uij
N3 0.1440(3) -0.1424(5) -0.0749(2) 0.028(1) Uij
N4 0.1379(3) -0.0148(5) 0.0528(2) 0.025(1) Uij
N5 0.1864(3) 0.2926(5) 0.0367(2) 0.030(1) Uij
N6 0.3276(3) 0.1165(5) -0.0288(2) 0.045(1) Uij
C1 0.0951(4) 0.3287(6) -0.1636(3) 0.043(2) Uij
C2 0.1063(4) 0.1842(7) -0.2649(3) 0.052(2) Uij
C3 0.1416(4) 0.0923(7) -0.2041(3) 0.042(2) Uij
C4 0.1857(4) -0.0752(7) -0.1994(3) 0.052(2) Uij
C5 0.1390(4) -0.1990(6) -0.1520(3) 0.049(2) Uij
C6 0.1301(4) -0.2502(6) -0.0238(3) 0.032(2) Uij
C7 0.1330(4) -0.1777(6) 0.0522(3) 0.028(2) Uij
C8 0.1282(4) -0.2631(7) 0.1168(3) 0.051(2) Uij
C9 0.1282(5) -0.1746(8) 0.1833(3) 0.059(2) Uij
C10 0.1307(4) -0.0034(7) 0.1821(3) 0.054(2) Uij
C11 0.1349(4) 0.0735(7) 0.1134(3) 0.039(2) Uij
C12 0.1335(4) 0.2572(7) 0.0989(3) 0.050(2) Uij
C13 0.2899(4) 0.3067(7) 0.0651(3) 0.043(2) Uij
C14 0.3534(4) 0.2812(7) 0.0066(3) 0.046(2) Uij
C15 0.4588(4) 0.2843(8) 0.0427(3) 0.071(2) Uij
C16 0.3359(4) 0.4137(7) -0.0543(3) 0.056(2) Uij
H1 0.0753 0.4302 -0.1273 0.0728 Uij
H2 0.0616 0.4391 -0.2730 0.0728 Uij
H3 0.1089 0.1613 -0.3206 0.0728 Uij
H4 0.1831 -0.1292 -0.2500 0.0728 Uij
H5 0.2614 -0.0677 -0.1728 0.0728 Uij
H6 0.1777 -0.3090 -0.1538 0.0728 Uij
H7 0.0608 -0.2244 -0.1779 0.0728 Uij
H8 0.1218 -0.3920 0.1180 0.0728 Uij
H9 0.1313 -0.2402 0.2325 0.0728 Uij
H10 0.1393 0.0636 0.2324 0.0728 Uij
H11 0.1553 0.3168 0.1421 0.0728 Uij
H12 0.0610 0.3111 0.0945 0.0728 Uij
H13 0.3100 0.2034 0.1040 0.0728 Uij
H14 0.3097 0.4281 0.0913 0.0728 Uij
H15 0.4762 0.1906 0.0809 0.0728 Uij
H16 0.4905 0.4156 0.0663 0.0728 Uij
H17 0.5124 0.2764 0.0128 0.0728 Uij
H18 0.3526 0.5247 -0.0342 0.0728 Uij
H19 0.3765 0.3971 -0.0934 0.0728 Uij
H20 0.2731 0.4133 -0.0820 0.0728 Uij
H21 0.1602 0.3895 0.0154 0.0728 Uij
H22 0.3457 0.0199 -0.0099 0.0728 Uij
H23 0.3663 0.1220 -0.0693 0.0728 Uij

loop_
_atom_type_symbol
_atom_type_oxidation_number
_atom_type_number_in_cell
_atom_type_scat_dispersion_real
_atom_type_scat_dispersion_imag
_atom_type_scat_source
C 0 64 0.003 0.002 'International    Tables'
N 0 24 0.006 0.003 'International    Tables'
H 0 92 0.000 0.000 'International    Tables'
Cl 0 4 0.148 0.159 'International    Tables'
O 0 20 0.011 0.006 'International    Tables'
Cu 0 4 0.320 1.265 'International    Tables'

loop_
_geom_angle_atom_site_label_1
_geom_angle_atom_site_label_2
_geom_angle_atom_site_label_3
_geom_angle
_geom_angle_site_symmetry_1
_geom_angle_site_symmetry_2
_geom_angle_site_symmetry_3
_geom_angle_publ_flag
N(1) Cu(1) N(3) 93.4(2) ? ? ? yes
N(1) Cu(1) N(4) 154.3(2) ? ? ? yes
N(1) Cu(1) N(5) 106.0(2) ? ? ? yes
N(1) Cu(1) N(6) 97.5(2) ? ? ? yes
N(3) Cu(1) N(4) 80.2(2) ? ? ? yes
N(3) Cu(1) N(5) 159.5(2) ? ? ? yes
N(3) Cu(1) N(6) 103.4(2) ? ? ? yes
N(4) Cu(1) N(5) 79.5(2) ? ? ? yes
N(4) Cu(1) N(6) 108.2(2) ? ? ? yes
N(5) Cu(1) N(6) 80.9(2) ? ? ? yes
O(2) Cl(1) O(3) 111.6(4) ? ? ? yes
O(2) Cl(1) O(4) 108.6(4) ? ? ? yes
O(2) Cl(1) O(5) 109.8(3) ? ? ? yes
O(3) Cl(1) O(4) 110.1(3) ? ? ? yes
O(3) Cl(1) O(5) 108.2(3) ? ? ? yes
O(4) Cl(1) O(5) 108.5(3) ? ? ? yes
Cu(1) N(1) C(1) 131.7(4) ? ? ? yes
Cu(1) N(1) C(3) 121.0(3) ? ? ? yes
C(1) N(1) C(3) 107.1(4) ? ? ? yes
C(1) N(2) C(2) 108.1(5) ? ? ? yes
Cu(1) N(3) C(5) 126.3(3) ? ? ? yes
Cu(1) N(3) C(6) 115.5(3) ? ? ? yes
C(5) N(3) C(6) 118.2(4) ? ? ? yes
Cu(1) N(4) C(7) 116.1(4) ? ? ? yes
Cu(1) N(4) C(11) 120.5(4) ? ? ? yes
C(7) N(4) C(11) 122.9(5) ? ? ? yes
Cu(1) N(5) C(12) 107.8(3) ? ? ? yes
Cu(1) N(5) C(13) 107.9(3) ? ? ? yes
C(12) N(5) C(13) 109.4(4) ? ? ? yes
Cu(1) N(6) C(14) 107.4(3) ? ? ? yes
N(1) C(1) N(2) 109.9(5) ? ? ? yes
N(2) C(2) C(3) 107.1(5) ? ? ? yes
N(1) C(3) C(2) 107.9(5) ? ? ? yes
N(1) C(3) C(4) 122.0(4) ? ? ? yes
C(2) C(3) C(4) 130.1(5) ? ? ? yes
C(3) C(4) C(5) 115.0(5) ? ? ? yes
N(3) C(5) C(4) 111.4(4) ? ? ? yes
O(1) C(6) N(3) 126.5(5) ? ? ? yes
O(1) C(6) C(7) 119.9(5) ? ? ? yes
N(3) C(6) C(7) 113.6(4) ? ? ? yes
N(4) C(7) C(6) 113.4(5) ? ? ? yes
N(4) C(7) C(8) 120.5(5) ? ? ? yes
C(6) C(7) C(8) 126.1(5) ? ? ? yes
C(7) C(8) C(9) 118.6(5) ? ? ? yes
C(8) C(9) C(10) 119.8(6) ? ? ? yes
C(9) C(10) C(11) 117.7(6) ? ? ? yes
N(4) C(11) C(10) 120.5(5) ? ? ? yes
N(4) C(11) C(12) 113.1(5) ? ? ? yes
C(10) C(11) C(12) 126.4(5) ? ? ? yes
N(5) C(12) C(11) 109.4(4) ? ? ? yes
N(5) C(13) C(14) 113.7(4) ? ? ? yes
N(6) C(14) C(13) 107.1(4) ? ? ? yes
N(6) C(14) C(15) 110.7(5) ? ? ? yes
N(6) C(14) C(16) 108.4(4) ? ? ? yes
C(13) C(14) C(15) 109.6(5) ? ? ? yes

loop_
_geom_bond_atom_site_label_1
_geom_bond_atom_site_label_2
_geom_bond_distance
_geom_bond_site_symmetry_1
_geom_bond_site_symmetry_2
_geom_bond_publ_flag
Cu(1) N(1) 1.986(4) ? ? yes
Cu(1) N(3) 1.994(4) ? ? yes
Cu(1) N(4) 1.946(4) ? ? yes
Cu(1) N(5) 2.130(4) ? ? yes
Cu(1) N(6) 2.235(4) ? ? yes
Cl(1) O(2) 1.387(5) ? ? yes
Cl(1) O(3) 1.401(4) ? ? yes
Cl(1) O(4) 1.419(5) ? ? yes
Cl(1) O(5) 1.438(4) ? ? yes
O(1) C(6) 1.262(6) ? ? yes
N(1) C(1) 1.324(6) ? ? yes
N(1) C(3) 1.390(6) ? ? yes
N(2) C(1) 1.342(6) ? ? yes
N(2) C(2) 1.370(7) ? ? yes
N(3) C(5) 1.456(6) ? ? yes
N(3) C(6) 1.305(6) ? ? yes
N(4) C(7) 1.322(6) ? ? yes
N(4) C(11) 1.313(6) ? ? yes
N(5) C(12) 1.461(6) ? ? yes
N(5) C(13) 1.465(7) ? ? yes
N(6) C(14) 1.500(7) ? ? yes
C(2) C(3) 1.355(7) ? ? yes
C(3) C(4) 1.488(7) ? ? yes
C(4) C(5) 1.528(7) ? ? yes
C(6) C(7) 1.485(7) ? ? yes
C(7) C(8) 1.366(7) ? ? yes
C(8) C(9) 1.397(7) ? ? yes
C(9) C(10) 1.388(7) ? ? yes
C(10) C(11) 1.396(7) ? ? yes
C(11) C(12) 1.511(7) ? ? yes
C(13) C(14) 1.492(7) ? ? yes
C(14) C(15) 1.519(7) ? ? yes
C(14) C(16) 1.530(7) ? ? yes
